data_7251272
loop_
_publ_author_name
'Guelfi, Massimo'
'Taddei, Marco'
'Bresciani, Giulio'

_publ_section_title
;
 Stepwise single-crystal-to-single-crystal phase transition in
 copper-based coordination polymers triggered by solvent release
;
_journal_name_full CrystEngComm
_journal_paper_doi 10.1039/D5CE00919G
_journal_year 2025
_chemical_formula_sum 'C36 H30 B2 Cu F8 N12'
_chemical_formula_weight 867.88
_space_group_crystal_system triclinic
_space_group_IT_number 2
_space_group_name_Hall '-P 1'
_space_group_name_H-M_alt 'P -1'
_atom_sites_solution_hydrogens geom
_atom_sites_solution_primary direct
_audit_creation_method SHELXL-2019/1
_audit_update_record
;
2025-09-22 deposited with the CCDC.	2025-11-24 downloaded from the CCDC.
;
_cell_angle_alpha 84.026(2)
_cell_angle_beta 84.231(2)
_cell_angle_gamma 84.570(2)
_cell_formula_units_Z 1
_cell_length_a 7.7551(4)
_cell_length_b 10.0259(5)
_cell_length_c 12.7358(6)
_cell_measurement_reflns_used 9910
_cell_measurement_temperature 301(2)
_cell_measurement_theta_max 27.67
_cell_measurement_theta_min 2.48
_cell_volume 976.32(8)
_computing_structure_refinement 'SHELXL-2019/1 (Sheldrick, 2019)'
_diffrn_ambient_temperature 301(2)
_diffrn_measured_fraction_theta_full 0.999
_diffrn_measured_fraction_theta_max 0.996
_diffrn_measurement_device_type 'Bruker D8-Venture'
_diffrn_measurement_method Phi-Omega
_diffrn_radiation_type MoK\a
_diffrn_radiation_wavelength 0.71073
_diffrn_reflns_av_R_equivalents 0.0520
_diffrn_reflns_av_unetI/netI 0.0261
_diffrn_reflns_Laue_measured_fraction_full 0.999
_diffrn_reflns_Laue_measured_fraction_max 0.996
_diffrn_reflns_limit_h_max 10
_diffrn_reflns_limit_h_min -10
_diffrn_reflns_limit_k_max 13
_diffrn_reflns_limit_k_min -13
_diffrn_reflns_limit_l_max 16
_diffrn_reflns_limit_l_min -16
_diffrn_reflns_number 45379
_diffrn_reflns_point_group_measured_fraction_full 0.999
_diffrn_reflns_point_group_measured_fraction_max 0.996
_diffrn_reflns_theta_full 25.242
_diffrn_reflns_theta_max 27.953
_diffrn_reflns_theta_min 2.050
_exptl_absorpt_coefficient_mu 0.643
_exptl_absorpt_correction_type multi-scan
_exptl_absorpt_process_details '(Sheldrick G.M., 1996)'
_exptl_crystal_colour blue
_exptl_crystal_density_diffrn 1.476
_exptl_crystal_description block
_exptl_crystal_F_000 441
_exptl_crystal_size_max 0.200
_exptl_crystal_size_mid 0.150
_exptl_crystal_size_min 0.089
_exptl_transmission_factor_max 0.7456
_exptl_transmission_factor_min 0.6625
_refine_diff_density_max 0.731
_refine_diff_density_min -0.768
_refine_diff_density_rms 0.089
_refine_ls_extinction_method none
_refine_ls_goodness_of_fit_ref 1.067
_refine_ls_hydrogen_treatment constr
_refine_ls_matrix_type full
_refine_ls_number_parameters 269
_refine_ls_number_reflns 4680
_refine_ls_number_restraints 20
_refine_ls_restrained_S_all 1.109
_refine_ls_R_factor_all 0.0759
_refine_ls_R_factor_gt 0.0640
_refine_ls_shift/su_max 0.000
_refine_ls_shift/su_mean 0.000
_refine_ls_structure_factor_coef Fsqd
_refine_ls_weighting_details 'w=1/[\s^2^(Fo^2^)+(0.1328P)^2^+0.6181P] where P=(Fo^2^+2Fc^2^)/3'
_refine_ls_weighting_scheme calc
_refine_ls_wR_factor_gt 0.1902
_refine_ls_wR_factor_ref 0.2030
_reflns_Friedel_coverage 0.000
_reflns_number_gt 3811
_reflns_number_total 4680
_reflns_threshold_expression 'I > 2\s(I)'
_cod_data_source_file d5ce00919g2.cif
_cod_data_source_block UdP-7
_cod_depositor_comments
;
The following automatic conversions were performed:

data item '_exptl_absorpt_correction_type' value 'Multi-Scan' was
changed to 'multi-scan' in accordance with the
/home/data/users/saulius/crontab/automatic-downloads/rss-feeds/RSC/lib/dictionaries/cif_core.dic
dictionary named 'cif_core.dic' version 2.4.2 last updated on
2011-04-26.

Automatic conversion script
Id: cif_fix_values 8170 2020-07-09 18:12:32Z antanas 
;
_cod_database_code 7251272
_shelx_shelxl_version_number 2019/1
_shelx_space_group_comment
;
The symmetry employed for this shelxl refinement is uniquely defined
by the following loop, which should always be used as a source of
symmetry information in preference to the above space-group names.
They are only intended as comments.
;

loop_
_space_group_symop_operation_xyz
'x, y, z'
'-x, -y, -z'

loop_
_atom_site_label
_atom_site_type_symbol
_atom_site_fract_x
_atom_site_fract_y
_atom_site_fract_z
_atom_site_U_iso_or_equiv
_atom_site_adp_type
_atom_site_occupancy
_atom_site_site_symmetry_order
_atom_site_calc_flag
_atom_site_refinement_flags_posn
_atom_site_refinement_flags_adp
_atom_site_refinement_flags_occupancy
_atom_site_disorder_assembly
_atom_site_disorder_group
Cu1 Cu 0.500000 0.500000 0.000000 0.0415(2) Uani 1 2 d S . P . .
F1A F 0.8092(14) 0.8193(9) 0.7112(7) 0.139(2) Uani 0.530(8) 1 d D . P A 1
F2A F 0.5969(14) 0.8285(9) 0.6185(7) 0.139(2) Uani 0.530(8) 1 d D . P A 1
F3A F 0.6530(15) 1.0199(10) 0.7003(8) 0.139(2) Uani 0.530(8) 1 d D . P A 1
F4A F 0.8053(14) 0.9491(10) 0.5624(7) 0.139(2) Uani 0.530(8) 1 d D . P A 1
F1B F 0.7300(17) 0.8550(11) 0.5737(7) 0.135(2) Uani 0.470(8) 1 d D . P A 2
F2B F 0.8870(14) 0.9599(10) 0.6650(8) 0.135(2) Uani 0.470(8) 1 d D . P A 2
F3B F 0.6118(16) 1.0316(10) 0.6504(8) 0.135(2) Uani 0.470(8) 1 d D . P A 2
F4B F 0.6658(15) 0.8579(11) 0.7550(7) 0.135(2) Uani 0.470(8) 1 d D . P A 2
N1 N 0.7355(4) 0.3780(3) 0.27636(19) 0.0434(6) Uani 1 1 d . . . . .
N2 N 0.8416(3) 0.4332(3) 0.69936(18) 0.0376(5) Uani 1 1 d . . . . .
N3 N 0.7947(6) 0.4993(3) 0.8595(2) 0.0679(10) Uani 1 1 d . . . . .
N4 N 0.6415(3) 0.4170(3) 0.11829(19) 0.0391(5) Uani 1 1 d . . . . .
N5 N 0.5494(3) 0.6836(2) 0.0341(2) 0.0390(5) Uani 1 1 d . . . . .
N6 N 0.7089(3) 0.8513(2) 0.03927(19) 0.0354(5) Uani 1 1 d . . . . .
C1 C 0.7558(5) 0.5218(3) 0.7615(3) 0.0515(8) Uani 1 1 d . . . . .
H1 H 0.677311 0.591606 0.737645 0.062 Uiso 1 1 calc R U . . .
C2 C 0.9175(5) 0.3911(4) 0.8595(3) 0.0505(8) Uani 1 1 d . . . . .
H2 H 0.973286 0.353488 0.918264 0.061 Uiso 1 1 calc R U . . .
C3 C 0.9457(4) 0.3474(4) 0.7621(2) 0.0461(7) Uani 1 1 d . . . . .
H3 H 1.019987 0.274389 0.741664 0.055 Uiso 1 1 calc R U . . .
C4 C 0.8143(4) 0.4213(3) 0.5914(2) 0.0392(6) Uani 1 1 d . . . . .
C5 C 0.8335(7) 0.2962(4) 0.5547(3) 0.0687(12) Uani 1 1 d . . . . .
H5 H 0.862427 0.220466 0.600179 0.082 Uiso 1 1 calc R U . . .
C6 C 0.8095(7) 0.2829(4) 0.4500(3) 0.0703(13) Uani 1 1 d . . . . .
H6 H 0.825226 0.198523 0.424569 0.084 Uiso 1 1 calc R U . . .
C7 C 0.7629(4) 0.3941(3) 0.3843(2) 0.0420(6) Uani 1 1 d . . . . .
C8 C 0.7401(5) 0.5199(3) 0.4217(2) 0.0477(7) Uani 1 1 d . . . . .
H8 H 0.707097 0.595228 0.376826 0.057 Uiso 1 1 calc R U . . .
C9 C 0.7662(5) 0.5335(3) 0.5251(2) 0.0451(7) Uani 1 1 d . . . . .
H9 H 0.751557 0.618074 0.550271 0.054 Uiso 1 1 calc R U . . .
C10 C 0.7810(7) 0.2655(4) 0.2259(3) 0.0744(14) Uani 1 1 d . . . . .
H10 H 0.840599 0.186387 0.252720 0.089 Uiso 1 1 calc R U . . .
C11 C 0.7225(6) 0.2913(4) 0.1289(3) 0.0634(11) Uani 1 1 d . . . . .
H11 H 0.735772 0.231490 0.076914 0.076 Uiso 1 1 calc R U . . .
C12 C 0.6571(4) 0.4676(3) 0.2078(2) 0.0428(6) Uani 1 1 d . . . . .
H12 H 0.618213 0.555245 0.221548 0.051 Uiso 1 1 calc R U . . .
C13 C 0.6927(4) 0.7379(3) -0.0056(2) 0.0358(6) Uani 1 1 d . . . . .
H13 H 0.771917 0.702766 -0.057556 0.043 Uiso 1 1 calc R U . . .
C14 C 0.5659(4) 0.8712(3) 0.1114(3) 0.0439(7) Uani 1 1 d . . . . .
H14 H 0.541620 0.941330 0.154524 0.053 Uiso 1 1 calc R U . . .
C15 C 0.4685(4) 0.7677(3) 0.1063(3) 0.0444(7) Uani 1 1 d . . . . .
H15 H 0.362699 0.755111 0.145684 0.053 Uiso 1 1 calc R U . . .
C16 C 0.8556(3) 0.9293(2) 0.0192(2) 0.0328(5) Uani 1 1 d . . . . .
C17 C 0.9285(4) 0.9711(3) 0.1037(2) 0.0366(6) Uani 1 1 d . . . . .
H17 H 0.880179 0.951301 0.172772 0.044 Uiso 1 1 calc R U . . .
C18 C 1.0741(4) 1.0425(3) 0.0842(2) 0.0369(6) Uani 1 1 d . . . . .
H18 H 1.124515 1.071502 0.140087 0.044 Uiso 1 1 calc R U . . .
B1 B 0.7119(10) 0.9152(7) 0.6567(4) 0.095(2) Uani 1 1 d D . . . .

loop_
_atom_site_aniso_label
_atom_site_aniso_U_11
_atom_site_aniso_U_22
_atom_site_aniso_U_33
_atom_site_aniso_U_23
_atom_site_aniso_U_13
_atom_site_aniso_U_12
Cu1 0.0502(3) 0.0279(3) 0.0519(3) 0.00495(19) -0.0281(2) -0.0175(2)
F1A 0.178(5) 0.126(4) 0.117(3) -0.044(3) -0.019(3) 0.006(3)
F2A 0.178(5) 0.126(4) 0.117(3) -0.044(3) -0.019(3) 0.006(3)
F3A 0.178(5) 0.126(4) 0.117(3) -0.044(3) -0.019(3) 0.006(3)
F4A 0.178(5) 0.126(4) 0.117(3) -0.044(3) -0.019(3) 0.006(3)
F1B 0.165(5) 0.132(4) 0.107(4) -0.014(3) -0.016(3) -0.007(3)
F2B 0.165(5) 0.132(4) 0.107(4) -0.014(3) -0.016(3) -0.007(3)
F3B 0.165(5) 0.132(4) 0.107(4) -0.014(3) -0.016(3) -0.007(3)
F4B 0.165(5) 0.132(4) 0.107(4) -0.014(3) -0.016(3) -0.007(3)
N1 0.0566(15) 0.0404(13) 0.0330(12) -0.0040(10) -0.0097(11) 0.0026(11)
N2 0.0414(12) 0.0421(13) 0.0303(11) -0.0050(9) -0.0057(9) -0.0037(10)
N3 0.106(3) 0.0573(18) 0.0394(15) -0.0134(13) -0.0157(16) 0.0163(18)
N4 0.0429(13) 0.0392(12) 0.0367(12) -0.0012(9) -0.0113(10) -0.0057(10)
N5 0.0419(12) 0.0315(11) 0.0468(13) 0.0017(9) -0.0147(10) -0.0152(9)
N6 0.0383(12) 0.0276(10) 0.0430(12) -0.0069(9) -0.0063(10) -0.0111(9)
C1 0.067(2) 0.0474(17) 0.0392(15) -0.0068(13) -0.0088(14) 0.0087(15)
C2 0.0564(19) 0.060(2) 0.0365(15) -0.0041(13) -0.0150(13) -0.0010(15)
C3 0.0489(17) 0.0510(18) 0.0375(14) -0.0027(12) -0.0066(12) 0.0018(13)
C4 0.0459(15) 0.0423(15) 0.0302(12) -0.0021(11) -0.0057(11) -0.0064(12)
C5 0.129(4) 0.0380(17) 0.0414(17) -0.0002(13) -0.033(2) 0.004(2)
C6 0.133(4) 0.0383(17) 0.0438(18) -0.0101(14) -0.031(2) 0.004(2)
C7 0.0542(17) 0.0419(15) 0.0315(13) -0.0046(11) -0.0101(12) -0.0040(13)
C8 0.066(2) 0.0395(15) 0.0361(14) 0.0008(12) -0.0101(14) 0.0046(14)
C9 0.0618(19) 0.0363(14) 0.0374(14) -0.0049(11) -0.0062(13) -0.0015(13)
C10 0.119(4) 0.057(2) 0.0482(19) -0.0189(16) -0.037(2) 0.036(2)
C11 0.091(3) 0.052(2) 0.0487(18) -0.0156(15) -0.0305(19) 0.0221(19)
C12 0.0556(17) 0.0353(14) 0.0398(14) -0.0030(11) -0.0150(13) -0.0049(12)
C13 0.0399(14) 0.0280(12) 0.0429(14) -0.0067(10) -0.0090(11) -0.0113(10)
C14 0.0424(15) 0.0399(15) 0.0508(16) -0.0111(12) 0.0010(13) -0.0082(12)
C15 0.0383(14) 0.0433(16) 0.0526(17) -0.0043(13) -0.0019(13) -0.0118(12)
C16 0.0361(12) 0.0224(11) 0.0421(13) -0.0058(9) -0.0064(10) -0.0083(9)
C17 0.0452(15) 0.0310(12) 0.0360(13) -0.0050(10) -0.0063(11) -0.0103(11)
C18 0.0455(15) 0.0333(13) 0.0363(13) -0.0076(10) -0.0118(11) -0.0129(11)
B1 0.130(6) 0.096(4) 0.058(3) -0.021(3) -0.027(3) 0.034(4)

loop_
_atom_type_symbol
_atom_type_description
_atom_type_scat_dispersion_real
_atom_type_scat_dispersion_imag
_atom_type_scat_source
C C 0.0033 0.0016 'International Tables Vol C Tables 4.2.6.8 and 6.1.1.4'
H H 0.0000 0.0000 'International Tables Vol C Tables 4.2.6.8 and 6.1.1.4'
B B 0.0013 0.0007 'International Tables Vol C Tables 4.2.6.8 and 6.1.1.4'
Cu Cu 0.3201 1.2651 'International Tables Vol C Tables 4.2.6.8 and 6.1.1.4'
F F 0.0171 0.0103 'International Tables Vol C Tables 4.2.6.8 and 6.1.1.4'
N N 0.0061 0.0033 'International Tables Vol C Tables 4.2.6.8 and 6.1.1.4'

loop_
_geom_angle_atom_site_label_1
_geom_angle_atom_site_label_2
_geom_angle_atom_site_label_3
_geom_angle
_geom_angle_site_symmetry_1
_geom_angle_site_symmetry_3
_geom_angle_publ_flag
N5 Cu1 N5 180.00(4) 2_665 . ?
N5 Cu1 N4 89.13(10) 2_665 2_665 ?
N5 Cu1 N4 90.87(10) . 2_665 ?
N5 Cu1 N4 90.87(10) 2_665 . ?
N5 Cu1 N4 89.13(10) . . ?
N4 Cu1 N4 180.0 2_665 . ?
C12 N1 C10 106.7(3) . . ?
C12 N1 C7 127.4(3) . . ?
C10 N1 C7 125.9(3) . . ?
C1 N2 C3 106.9(3) . . ?
C1 N2 C4 126.1(3) . . ?
C3 N2 C4 126.7(3) . . ?
C1 N3 C2 104.9(3) . . ?
C12 N4 C11 105.1(3) . . ?
C12 N4 Cu1 127.0(2) . . ?
C11 N4 Cu1 127.5(2) . . ?
C13 N5 C15 106.2(2) . . ?
C13 N5 Cu1 121.3(2) . . ?
C15 N5 Cu1 132.0(2) . . ?
C13 N6 C14 107.7(2) . . ?
C13 N6 C16 124.8(2) . . ?
C14 N6 C16 127.4(2) . . ?
N3 C1 N2 112.3(3) . . ?
N3 C1 H1 123.8 . . ?
N2 C1 H1 123.8 . . ?
C3 C2 N3 110.3(3) . . ?
C3 C2 H2 124.9 . . ?
N3 C2 H2 124.9 . . ?
C2 C3 N2 105.6(3) . . ?
C2 C3 H3 127.2 . . ?
N2 C3 H3 127.2 . . ?
C5 C4 C9 120.2(3) . . ?
C5 C4 N2 119.2(3) . . ?
C9 C4 N2 120.6(3) . . ?
C4 C5 C6 120.0(3) . . ?
C4 C5 H5 120.0 . . ?
C6 C5 H5 120.0 . . ?
C7 C6 C5 119.8(3) . . ?
C7 C6 H6 120.1 . . ?
C5 C6 H6 120.1 . . ?
C6 C7 C8 120.3(3) . . ?
C6 C7 N1 119.0(3) . . ?
C8 C7 N1 120.7(3) . . ?
C9 C8 C7 120.0(3) . . ?
C9 C8 H8 120.0 . . ?
C7 C8 H8 120.0 . . ?
C8 C9 C4 119.7(3) . . ?
C8 C9 H9 120.1 . . ?
C4 C9 H9 120.1 . . ?
C11 C10 N1 106.2(3) . . ?
C11 C10 H10 126.9 . . ?
N1 C10 H10 126.9 . . ?
C10 C11 N4 110.0(3) . . ?
C10 C11 H11 125.0 . . ?
N4 C11 H11 125.0 . . ?
N4 C12 N1 111.8(3) . . ?
N4 C12 H12 124.1 . . ?
N1 C12 H12 124.1 . . ?
N5 C13 N6 110.7(3) . . ?
N5 C13 H13 124.7 . . ?
N6 C13 H13 124.7 . . ?
C15 C14 N6 105.6(3) . . ?
C15 C14 H14 127.2 . . ?
N6 C14 H14 127.2 . . ?
C14 C15 N5 109.8(3) . . ?
C14 C15 H15 125.1 . . ?
N5 C15 H15 125.1 . . ?
C17 C16 C18 121.3(2) . 2_775 ?
C17 C16 N6 119.3(3) . . ?
C18 C16 N6 119.4(2) 2_775 . ?
C18 C17 C16 119.2(3) . . ?
C18 C17 H17 120.4 . . ?
C16 C17 H17 120.4 . . ?
C17 C18 C16 119.6(2) . 2_775 ?
C17 C18 H18 120.2 . . ?
C16 C18 H18 120.2 2_775 . ?
F1B B1 F3B 115.0(8) . . ?
F3A B1 F1A 118.9(7) . . ?
F1B B1 F4B 124.9(9) . . ?
F3B B1 F4B 103.7(8) . . ?
F3A B1 F4A 110.3(8) . . ?
F1A B1 F4A 107.5(8) . . ?
F3A B1 F2A 121.4(8) . . ?
F1A B1 F2A 97.9(7) . . ?
F4A B1 F2A 98.2(7) . . ?
F1B B1 F2B 104.3(8) . . ?
F3B B1 F2B 102.6(8) . . ?
F4B B1 F2B 103.8(7) . . ?

loop_
_geom_bond_atom_site_label_1
_geom_bond_atom_site_label_2
_geom_bond_distance
_geom_bond_site_symmetry_2
_geom_bond_publ_flag
Cu1 N5 2.014(2) 2_665 ?
Cu1 N5 2.014(2) . ?
Cu1 N4 2.016(2) 2_665 ?
Cu1 N4 2.016(2) . ?
F1A B1 1.343(10) . ?
F2A B1 1.452(11) . ?
F3A B1 1.265(9) . ?
F4A B1 1.366(10) . ?
F1B B1 1.260(10) . ?
F2B B1 1.487(11) . ?
F3B B1 1.339(10) . ?
F4B B1 1.351(10) . ?
N1 C12 1.334(4) . ?
N1 C10 1.357(4) . ?
N1 C7 1.440(4) . ?
N2 C1 1.337(4) . ?
N2 C3 1.373(4) . ?
N2 C4 1.431(3) . ?
N3 C1 1.305(4) . ?
N3 C2 1.374(5) . ?
N4 C12 1.315(4) . ?
N4 C11 1.354(4) . ?
N5 C13 1.316(4) . ?
N5 C15 1.377(4) . ?
N6 C13 1.346(3) . ?
N6 C14 1.381(4) . ?
N6 C16 1.428(3) . ?
C1 H1 0.9300 . ?
C2 C3 1.349(5) . ?
C2 H2 0.9300 . ?
C3 H3 0.9300 . ?
C4 C5 1.373(5) . ?
C4 C9 1.380(4) . ?
C5 C6 1.387(5) . ?
C5 H5 0.9300 . ?
C6 C7 1.365(5) . ?
C6 H6 0.9300 . ?
C7 C8 1.384(4) . ?
C8 C9 1.375(4) . ?
C8 H8 0.9300 . ?
C9 H9 0.9300 . ?
C10 C11 1.351(5) . ?
C10 H10 0.9300 . ?
C11 H11 0.9300 . ?
C12 H12 0.9300 . ?
C13 H13 0.9300 . ?
C14 C15 1.350(4) . ?
C14 H14 0.9300 . ?
C15 H15 0.9300 . ?
C16 C17 1.384(4) . ?
C16 C18 1.385(4) 2_775 ?
C17 C18 1.382(4) . ?
C17 H17 0.9300 . ?
C18 H18 0.9300 . ?

loop_
_geom_torsion_atom_site_label_1
_geom_torsion_atom_site_label_2
_geom_torsion_atom_site_label_3
_geom_torsion_atom_site_label_4
_geom_torsion
_geom_torsion_site_symmetry_1
_geom_torsion_site_symmetry_2
_geom_torsion_site_symmetry_3
_geom_torsion_site_symmetry_4
_geom_torsion_publ_flag
C2 N3 C1 N2 1.8(5) . . . . ?
C3 N2 C1 N3 -0.7(4) . . . . ?
C4 N2 C1 N3 172.8(3) . . . . ?
C1 N3 C2 C3 -2.2(5) . . . . ?
N3 C2 C3 N2 1.8(4) . . . . ?
C1 N2 C3 C2 -0.7(4) . . . . ?
C4 N2 C3 C2 -174.2(3) . . . . ?
C1 N2 C4 C5 -145.5(4) . . . . ?
C3 N2 C4 C5 26.7(5) . . . . ?
C1 N2 C4 C9 33.3(5) . . . . ?
C3 N2 C4 C9 -154.5(3) . . . . ?
C9 C4 C5 C6 2.0(7) . . . . ?
N2 C4 C5 C6 -179.3(4) . . . . ?
C4 C5 C6 C7 -1.6(8) . . . . ?
C5 C6 C7 C8 0.3(7) . . . . ?
C5 C6 C7 N1 -178.9(4) . . . . ?
C12 N1 C7 C6 165.3(4) . . . . ?
C10 N1 C7 C6 -12.6(6) . . . . ?
C12 N1 C7 C8 -13.8(5) . . . . ?
C10 N1 C7 C8 168.3(4) . . . . ?
C6 C7 C8 C9 0.7(6) . . . . ?
N1 C7 C8 C9 179.8(3) . . . . ?
C7 C8 C9 C4 -0.3(5) . . . . ?
C5 C4 C9 C8 -1.0(6) . . . . ?
N2 C4 C9 C8 -179.8(3) . . . . ?
C12 N1 C10 C11 -1.8(5) . . . . ?
C7 N1 C10 C11 176.4(4) . . . . ?
N1 C10 C11 N4 -0.1(6) . . . . ?
C12 N4 C11 C10 2.1(5) . . . . ?
Cu1 N4 C11 C10 -170.5(3) . . . . ?
C11 N4 C12 N1 -3.3(4) . . . . ?
Cu1 N4 C12 N1 169.3(2) . . . . ?
C10 N1 C12 N4 3.3(4) . . . . ?
C7 N1 C12 N4 -174.9(3) . . . . ?
C15 N5 C13 N6 1.2(3) . . . . ?
Cu1 N5 C13 N6 -171.49(18) . . . . ?
C14 N6 C13 N5 -0.6(3) . . . . ?
C16 N6 C13 N5 175.5(2) . . . . ?
C13 N6 C14 C15 -0.2(3) . . . . ?
C16 N6 C14 C15 -176.2(3) . . . . ?
N6 C14 C15 N5 0.9(4) . . . . ?
C13 N5 C15 C14 -1.3(4) . . . . ?
Cu1 N5 C15 C14 170.3(2) . . . . ?
C13 N6 C16 C17 -132.8(3) . . . . ?
C14 N6 C16 C17 42.5(4) . . . . ?
C13 N6 C16 C18 44.9(4) . . . 2_775 ?
C14 N6 C16 C18 -139.8(3) . . . 2_775 ?
C18 C16 C17 C18 0.1(5) 2_775 . . . ?
N6 C16 C17 C18 177.8(3) . . . . ?
C16 C17 C18 C16 -0.1(5) . . . 2_775 ?
